data_2205001
loop_
_publ_author_name
'Gao, Shan'
'Huo, Li-Huo'
'Zhao, Hui'
'Ng, Seik Weng'

_publ_section_title
;
 Dipyridinium diaquatetrachlorotin(IV) 1,5-naphthalenedisulfonate
;
_journal_issue 2
_journal_name_full 'Acta Crystallographica Section E'
_journal_page_first m285
_journal_page_last m287
_journal_paper_doi 10.1107/S1600536805000528
_journal_volume 61
_journal_year 2005
_chemical_formula_iupac '(C5 H6 N)2 [Sn Cl4 (H2 O)2] (C10 H6 O6 S2)'
_chemical_formula_moiety '2C5 H6 N 1+, C10 H6 O6 S2 2-, H4 Cl4 Sn O2'
_chemical_formula_sum 'C20 H22 Cl4 N2 O8 S2 Sn'
_chemical_formula_weight 743.01
_chemical_name_systematic
;
Dipyridinium diaquatetrachlorotin(IV) 1,5-naphthalenedisulfonate
;
_space_group_IT_number 15
_symmetry_cell_setting monoclinic
_symmetry_space_group_name_Hall '-C 2yc'
_symmetry_space_group_name_H-M 'C 1 2/c 1'
_atom_sites_solution_hydrogens geom
_atom_sites_solution_primary direct
_atom_sites_solution_secondary difmap
_audit_creation_method SHELXL-97
_cell_angle_alpha 90
_cell_angle_beta 124.33(3)
_cell_angle_gamma 90
_cell_formula_units_Z 4
_cell_length_a 20.517(3)
_cell_length_b 11.689(2)
_cell_length_c 13.686(3)
_cell_measurement_reflns_used 6001
_cell_measurement_temperature 295(2)
_cell_measurement_theta_max 27.5
_cell_measurement_theta_min 3.2
_cell_volume 2710.5(13)
_computing_cell_refinement RAPID-AUTO
_computing_data_collection 'RAPID-AUTO (Rigaku Corporation, 1998)'
_computing_data_reduction 'CrystalStructure (Rigaku/MSC, 2002)'
_computing_molecular_graphics 'ORTEPII (Johnson, 1976)'
_computing_publication_material SHELXL97
_computing_structure_refinement 'SHELXL97 (Sheldrick, 1997)'
_computing_structure_solution 'SHELXS97 (Sheldrick, 1997)'
_diffrn_ambient_temperature 295(2)
_diffrn_measured_fraction_theta_full 1.00
_diffrn_measured_fraction_theta_max 1.00
_diffrn_measurement_device_type 'Rigaku R-AXIS RAPID IP'
_diffrn_measurement_method '\w scans'
_diffrn_radiation_monochromator graphite
_diffrn_radiation_source 'fine-focus sealed tube'
_diffrn_radiation_type MoK\a
_diffrn_radiation_wavelength 0.71073
_diffrn_reflns_av_R_equivalents 0.0139
_diffrn_reflns_av_sigmaI/netI 0.0144
_diffrn_reflns_limit_h_max 26
_diffrn_reflns_limit_h_min -26
_diffrn_reflns_limit_k_max 15
_diffrn_reflns_limit_k_min 0
_diffrn_reflns_limit_l_max 17
_diffrn_reflns_limit_l_min -17
_diffrn_reflns_number 6020
_diffrn_reflns_theta_full 27.5
_diffrn_reflns_theta_max 27.48
_diffrn_reflns_theta_min 3.19
_diffrn_standards_decay_% 0
_diffrn_standards_interval_count 0
_diffrn_standards_interval_time 0
_diffrn_standards_number 0
_exptl_absorpt_coefficient_mu 1.539
_exptl_absorpt_correction_T_max 0.791
_exptl_absorpt_correction_T_min 0.521
_exptl_absorpt_correction_type multi-scan
_exptl_absorpt_process_details '(ABSCOR; Higashi, 1995)'
_exptl_crystal_colour colorless
_exptl_crystal_density_diffrn 1.821
_exptl_crystal_density_method 'not measured'
_exptl_crystal_description Block
_exptl_crystal_F_000 1480
_exptl_crystal_size_max 0.28
_exptl_crystal_size_mid 0.22
_exptl_crystal_size_min 0.16
_refine_diff_density_max 0.61
_refine_diff_density_min -0.48
_refine_ls_extinction_method none
_refine_ls_goodness_of_fit_ref 1.009
_refine_ls_hydrogen_treatment constr
_refine_ls_matrix_type full
_refine_ls_number_parameters 163
_refine_ls_number_reflns 3110
_refine_ls_number_restraints 2
_refine_ls_restrained_S_all 1.011
_refine_ls_R_factor_all 0.0268
_refine_ls_R_factor_gt 0.0258
_refine_ls_shift/su_max 0.001
_refine_ls_shift/su_mean <0.001
_refine_ls_structure_factor_coef Fsqd
_refine_ls_weighting_details 'calc w=1/[\s^2^(Fo^2^)+(0.0468P)^2^+3.8448P] where P=(Fo^2^+2Fc^2^)/3'
_refine_ls_weighting_scheme calc
_refine_ls_wR_factor_gt 0.0731
_refine_ls_wR_factor_ref 0.0739
_reflns_number_gt 3002
_reflns_number_total 3110
_reflns_threshold_expression I>2\s(I)
_cod_data_source_file bt6579.cif
_cod_data_source_block I
_cod_depositor_comments
;
The following automatic conversions were performed:
'_symmetry_cell_setting' value 'Monoclinic' changed to 'monoclinic'
according to '/home/saulius/struct/CIF-dictionaries/cif_core.dic'
dictionary named 'cif_core.dic' version 2.4.1 from
2010-06-29.

'_exptl_absorpt_correction_type' value 'Multi-scan' changed
to 'multi-scan' according to
'/home/saulius/struct/CIF-dictionaries/cif_core.dic' dictionary named
'cif_core.dic' version 2.4.1 from 2010-06-29.

Automatic conversion script
Id: cif_fix_enum 1527 2010-12-29 10:47:43Z saulius 

The following automatic conversions were performed:

'_symmetry_cell_setting' value 'Monoclinic' changed to 'monoclinic'
according to /home/saulius/struct/CIF-dictionaries/cif_core.dic
dictionary named 'cif_core.dic' version 2.4.1 from
2010-06-29.

'_exptl_absorpt_correction_type' value 'Multi-scan'
changed to 'multi-scan' according to
/home/saulius/struct/CIF-dictionaries/cif_core.dic dictionary named
'cif_core.dic' version 2.4.1 from 2010-06-29.

Automatic conversion script
Id: cif_fix_values 1715 2011-07-08 13:25:40Z adriana 
;
_cod_original_cell_volume 2710.3(9)
_cod_original_sg_symbol_H-M 'C 2/c'
_cod_database_code 2205001
_cod_database_fobs_code 2205001

loop_
_symmetry_equiv_pos_as_xyz
'x, y, z'
'-x, y, -z+1/2'
'x+1/2, y+1/2, z'
'-x+1/2, y+1/2, -z+1/2'
'-x, -y, -z'
'x, -y, z-1/2'
'-x+1/2, -y+1/2, -z'
'x+1/2, -y+1/2, z-1/2'

loop_
_atom_site_label
_atom_site_fract_x
_atom_site_fract_y
_atom_site_fract_z
_atom_site_U_iso_or_equiv
_atom_site_adp_type
_atom_site_calc_flag
_atom_site_refinement_flags
_atom_site_occupancy
_atom_site_disorder_assembly
_atom_site_disorder_group
_atom_site_type_symbol
Sn1 0.5000 0.22322(2) 0.2500 0.02852(8) Uani d S 1 . . Sn
Cl1 0.35992(3) 0.24089(6) 0.11447(6) 0.04270(10) Uani d . 1 . . Cl
Cl2 0.50387(4) 0.09112(6) 0.12147(6) 0.0476(2) Uani d . 1 . . Cl
S1 0.41550(3) 0.36223(5) 0.52749(5) 0.03330(10) Uani d . 1 . . S
O1 0.38920(10) 0.3537(2) 0.40416(15) 0.0434(4) Uani d . 1 . . O
O2 0.40220(10) 0.4769(2) 0.5553(2) 0.0579(5) Uani d . 1 . . O
O3 0.49580(10) 0.3235(2) 0.6083(2) 0.0548(5) Uani d . 1 . . O
O1w 0.48890(10) 0.36290(10) 0.3401(2) 0.0412(4) Uani d D 1 . . O
C1 0.35460(10) 0.2685(2) 0.5464(2) 0.0266(4) Uani d . 1 . . C
C2 0.39080(10) 0.1777(2) 0.6211(2) 0.0354(4) Uani d . 1 . . C
C3 0.34750(10) 0.1039(2) 0.6451(2) 0.0401(5) Uani d . 1 . . C
C4 0.26860(10) 0.1205(2) 0.5931(2) 0.0338(4) Uani d . 1 . . C
C5 0.22810(10) 0.2117(2) 0.5122(2) 0.0240(4) Uani d . 1 . . C
N1 0.6474(2) 0.3898(5) 0.7186(6) 0.0360(10) Uani d PG 0.50 A 1 N
C6 0.6994(3) 0.3360(4) 0.6989(4) 0.0460(10) Uani d PG 0.50 A 1 C
C7 0.7782(2) 0.3691(4) 0.7626(4) 0.0490(10) Uani d PG 0.50 A 1 C
C8 0.8049(2) 0.4561(4) 0.8460(4) 0.0480(10) Uani d PG 0.50 A 1 C
C9 0.7529(2) 0.5099(4) 0.8658(5) 0.0450(10) Uani d PG 0.50 A 1 C
C10 0.6742(2) 0.4768(5) 0.8021(6) 0.0400(10) Uani d PG 0.50 A 1 C
N1' 0.6440(2) 0.4161(5) 0.7406(6) 0.0360(10) Uani d PG 0.50 B 2 N
C6' 0.6671(2) 0.3365(4) 0.6903(4) 0.0460(10) Uani d PG 0.50 B 2 C
C7' 0.7452(2) 0.3324(4) 0.7254(4) 0.0490(10) Uani d PG 0.50 B 2 C
C8' 0.8002(2) 0.4081(4) 0.8108(4) 0.0480(10) Uani d PG 0.50 B 2 C
C9' 0.7771(2) 0.4877(5) 0.8610(5) 0.0450(10) Uani d PG 0.50 B 2 C
C10' 0.6990(3) 0.4917(5) 0.8260(6) 0.0400(10) Uani d PG 0.50 B 2 C
H1w1 0.4695 0.3401 0.3751 0.049 Uiso calc RD 1 . . H
H1w2 0.5326 0.3903 0.3878 0.049 Uiso calc RD 1 . . H
H2 0.4443 0.1647 0.6562 0.042 Uiso calc R 1 . . H
H3 0.3728 0.0431 0.6970 0.048 Uiso calc R 1 . . H
H4 0.2410 0.0714 0.6109 0.041 Uiso calc R 1 . . H
H1 0.5987 0.3693 0.6792 0.043 Uiso calc PR 0.50 A 1 H
H6 0.6815 0.2778 0.6430 0.055 Uiso calc PR 0.50 A 1 H
H7 0.8130 0.3332 0.7493 0.059 Uiso calc PR 0.50 A 1 H
H8 0.8576 0.4783 0.8886 0.058 Uiso calc PR 0.50 A 1 H
H9 0.7708 0.5681 0.9216 0.054 Uiso calc PR 0.50 A 1 H
H10 0.6394 0.5127 0.8153 0.048 Uiso calc PR 0.50 A 1 H
H1' 0.5957 0.4186 0.7189 0.043 Uiso calc PR 0.50 B 2 H
H6' 0.6303 0.2859 0.6332 0.055 Uiso calc PR 0.50 B 2 H
H7' 0.7607 0.2792 0.6918 0.059 Uiso calc PR 0.50 B 2 H
H8' 0.8524 0.4054 0.8343 0.058 Uiso calc PR 0.50 B 2 H
H9' 0.8139 0.5383 0.9182 0.054 Uiso calc PR 0.50 B 2 H
H10' 0.6835 0.5450 0.8596 0.048 Uiso calc PR 0.50 B 2 H

loop_
_atom_site_aniso_label
_atom_site_aniso_U_11
_atom_site_aniso_U_22
_atom_site_aniso_U_33
_atom_site_aniso_U_12
_atom_site_aniso_U_13
_atom_site_aniso_U_23
Sn1 0.02810(10) 0.02630(10) 0.03530(10) 0.000 0.02040(10) 0.000
Cl1 0.0285(3) 0.0487(3) 0.0473(3) 0.0009(2) 0.0192(2) -0.0020(2)
Cl2 0.0482(3) 0.0455(3) 0.0495(3) 0.0085(3) 0.0278(3) -0.0098(3)
S1 0.0279(2) 0.0386(3) 0.0416(3) -0.0113(2) 0.0245(2) -0.0090(2)
O1 0.0420(10) 0.0560(10) 0.0450(10) -0.0090(10) 0.0320(10) -0.0010(10)
O2 0.0580(10) 0.0430(10) 0.098(2) -0.0250(10) 0.0590(10) -0.0300(10)
O3 0.0250(10) 0.0810(10) 0.0550(10) -0.0110(10) 0.0200(10) -0.0010(10)
O1w 0.0440(10) 0.0400(10) 0.0610(10) -0.0160(10) 0.0420(10) -0.0180(10)
C1 0.0230(10) 0.0310(10) 0.0280(10) -0.0060(10) 0.0160(10) -0.0040(10)
C2 0.0230(10) 0.0450(10) 0.0340(10) 0.0040(10) 0.0130(10) 0.0030(10)
C3 0.0360(10) 0.0410(10) 0.0400(10) 0.0100(10) 0.0200(10) 0.0170(10)
C4 0.0330(10) 0.0320(10) 0.0390(10) 0.0000(10) 0.0230(10) 0.0080(10)
C5 0.0240(10) 0.0260(10) 0.0250(10) -0.0030(10) 0.0160(10) -0.0020(10)
N1 0.0290(10) 0.041(3) 0.045(3) 0.0080(10) 0.0250(10) 0.007(2)
C6 0.040(3) 0.054(2) 0.045(2) 0.007(3) 0.025(3) 0.006(2)
C7 0.029(3) 0.067(4) 0.061(4) 0.012(2) 0.031(3) 0.013(2)
C8 0.036(2) 0.058(4) 0.055(4) 0.008(2) 0.028(2) 0.016(3)
C9 0.033(3) 0.051(3) 0.048(2) -0.001(2) 0.020(2) 0.013(2)
C10 0.031(3) 0.044(2) 0.048(3) 0.004(2) 0.025(3) 0.009(2)
N1' 0.0290(10) 0.041(3) 0.045(3) 0.0080(10) 0.0250(10) 0.007(2)
C6' 0.040(3) 0.054(2) 0.045(2) 0.007(3) 0.025(3) 0.006(2)
C7' 0.029(3) 0.067(4) 0.061(4) 0.012(2) 0.031(3) 0.013(2)
C8' 0.036(2) 0.058(4) 0.055(4) 0.008(2) 0.028(2) 0.016(3)
C9' 0.033(3) 0.051(3) 0.0479(17) -0.001(2) 0.020(2) 0.0132(17)
C10' 0.031(3) 0.044(2) 0.048(3) 0.004(2) 0.025(3) 0.0087(17)

loop_
_atom_type_symbol
_atom_type_description
_atom_type_scat_dispersion_real
_atom_type_scat_dispersion_imag
_atom_type_scat_source
C C 0.0033 0.0016 'International Tables Vol C Tables 4.2.6.8 and 6.1.1.4'
H H 0.0000 0.0000 'International Tables Vol C Tables 4.2.6.8 and 6.1.1.4'
N N 0.0061 0.0033 'International Tables Vol C Tables 4.2.6.8 and 6.1.1.4'
O O 0.0106 0.0060 'International Tables Vol C Tables 4.2.6.8 and 6.1.1.4'
S S 0.1246 0.1234 'International Tables Vol C Tables 4.2.6.8 and 6.1.1.4'
Cl Cl 0.1484 0.1585 'International Tables Vol C Tables 4.2.6.8 and 6.1.1.4'
Sn Sn -0.6537 1.4246 'International Tables Vol C Tables 4.2.6.8 and 6.1.1.4'

loop_
_geom_angle_atom_site_label_1
_geom_angle_atom_site_label_2
_geom_angle_atom_site_label_3
_geom_angle_site_symmetry_1
_geom_angle_site_symmetry_3
_geom_angle
_geom_angle_publ_flag
Cl1 Sn1 Cl1 . 2_655 170.10(3) yes
Cl1 Sn1 Cl2 . . 90.53(3) yes
Cl1 Sn1 Cl2 . 2_655 95.91(3) yes
Cl1 Sn1 O1w . . 84.76(5) yes
Cl1 Sn1 O1w . 2_655 87.67(5) yes
Cl1 Sn1 Cl2 2_655 2_655 90.53(3) no
Cl1 Sn1 Cl2 2_655 . 95.91(3) no
Cl1 Sn1 O1w 2_655 . 87.67(5) no
Cl1 Sn1 O1w 2_655 2_655 84.76(5) no
Cl2 Sn1 Cl2 . 2_655 98.91(4) yes
Cl2 Sn1 O1w . . 169.79(5) yes
Cl2 Sn1 O1w . 2_655 90.59(5) yes
Cl2 Sn1 O1w 2_655 . 90.59(5) no
Cl2 Sn1 O1w 2_655 2_655 169.79(5) no
O1w Sn1 O1w . 2_655 80.19(9) yes
O3 S1 O2 . . 112.80(10) no
O3 S1 O1 . . 112.60(10) no
O2 S1 O1 . . 111.30(10) no
O3 S1 C1 . . 106.60(10) no
O1 S1 C1 . . 107.00(10) no
C2 C1 C5 . 7_556 121.2(2) no
C2 C1 S1 . . 117.1(2) no
C5 C1 S1 7_556 . 121.7(2) no
C1 C2 C3 . . 120.2(2) no
C4 C3 C2 . . 120.8(2) no
C3 C4 C5 . . 120.9(2) no
C4 C5 C1 . 7_556 123.2(2) no
C4 C5 C5 . 7_556 118.8(2) no
C1 C5 C5 7_556 7_556 118.0(2) no
C6 N1 C10 . . 120.0 no
N1 C6 C7 . . 120.0 no
C6 C7 C8 . . 120.0 no
C7 C8 C9 . . 120.0 no
C10 C9 C8 . . 120.0 no
C9 C10 N1 . . 120.0 no
C6' N1' C10' . . 120.0 no
N1' C6' C7' . . 120.0 no
C8' C7' C6' . . 120.0 no
C7' C8' C9' . . 120.0 no
C10' C9' C8' . . 120.0 no
C9' C10' N1' . . 120.0 no
Sn1 O1w H1w1 . . 109.5 no
Sn1 O1w H1w2 . . 109.5 no
H1w1 O1w H1w2 . . 109.5 no
C1 C2 H2 . . 119.9 no
C3 C2 H2 . . 119.9 no
C4 C3 H3 . . 119.6 no
C2 C3 H3 . . 119.6 no
C3 C4 H4 . . 119.6 no
C5 C4 H4 . . 119.6 no
C6 N1 H1 . . 120.0 no
C10 N1 H1 . . 120.0 no
N1 C6 H6 . . 120.0 no
C7 C6 H6 . . 120.0 no
C6 C7 H7 . . 120.0 no
C8 C7 H7 . . 120.0 no
C7 C8 H8 . . 120.0 no
C9 C8 H8 . . 120.0 no
C10 C9 H9 . . 120.0 no
C8 C9 H9 . . 120.0 no
C9 C10 H10 . . 120.0 no
N1 C10 H10 . . 120.0 no
C6' N1' H1' . . 120.0 no
C10' N1' H1' . . 120.0 no
N1' C6' H6' . . 120.0 no
C7' C6' H6' . . 120.0 no
C8' C7' H7' . . 120.0 no
C6' C7' H7' . . 120.0 no
C7' C8' H8' . . 120.0 no
C9' C8' H8' . . 120.0 no
C10' C9' H9' . . 120.0 no
C8' C9' H9' . . 120.0 no
C9' C10' H10' . . 120.0 no
N1' C10' H10' . . 120.0 no

loop_
_geom_bond_atom_site_label_1
_geom_bond_atom_site_label_2
_geom_bond_site_symmetry_2
_geom_bond_distance
_geom_bond_publ_flag
Sn1 Cl1 . 2.3940(10) yes
Sn1 Cl1 2_655 2.3940(10) no
Sn1 Cl2 . 2.3750(10) yes
Sn1 Cl2 2_655 2.3750(10) no
Sn1 O1w . 2.135(2) yes
Sn1 O1w 2_655 2.135(2) no
S1 O1 . 1.457(2) no
S1 O2 . 1.460(2) no
S1 O3 . 1.445(2) no
S1 C1 . 1.787(2) no
C1 C2 . 1.366(3) no
C1 C5 7_556 1.428(3) no
C2 C3 . 1.403(3) no
C3 C4 . 1.366(3) no
C4 C5 . 1.419(3) no
C5 C1 7_556 1.428(3) no
C5 C5 7_556 1.435(4) no
N1 C6 . 1.39 no
N1 C10 . 1.39 no
C6 C7 . 1.39 no
C7 C8 . 1.39 no
C8 C9 . 1.39 no
C9 C10 . 1.39 no
N1' C6' . 1.39 no
N1' C10' . 1.39 no
C6' C7' . 1.39 no
C7' C8' . 1.39 no
C8' C9' . 1.39 no
C9' C10' . 1.39 no
O1w H1w1 . 0.82 no
O1w H1w2 . 0.82 no
C2 H2 . 0.93 no
C3 H3 . 0.93 no
C4 H4 . 0.93 no
N1 H1 . 0.86 no
C6 H6 . 0.93 no
C7 H7 . 0.93 no
C8 H8 . 0.93 no
C9 H9 . 0.93 no
C10 H10 . 0.93 no
N1' H1' . 0.86 no
C6' H6' . 0.93 no
C7' H7' . 0.93 no
C8' H8' . 0.93 no
C9' H9' . 0.93 no
C10' H10' . 0.93 no

loop_
_geom_hbond_atom_site_label_D
_geom_hbond_atom_site_label_H
_geom_hbond_atom_site_label_A
_geom_hbond_site_symmetry_A
_geom_hbond_distance_DH
_geom_hbond_distance_HA
_geom_hbond_distance_DA
_geom_hbond_angle_DHA
_geom_hbond_publ_flag
O1w H1w1 O1 . 0.82 1.91 2.643(2) 149 yes
O1w H1w2 O2 5_666 0.82 1.91 2.636(2) 148 yes
N1 H1 O3 . 0.86 1.84 2.695(3) 175 yes
N1' H1' O3 . 0.86 2.06 2.736(4) 135 yes

loop_
_geom_torsion_atom_site_label_1
_geom_torsion_atom_site_label_2
_geom_torsion_atom_site_label_3
_geom_torsion_atom_site_label_4
_geom_torsion_site_symmetry_1
_geom_torsion_site_symmetry_4
_geom_torsion
_geom_torsion_publ_flag
O3 S1 C1 C2 . . -4.8(2) no
O2 S1 C1 C2 . . -125.3(2) no
O1 S1 C1 C2 . . 115.8(2) no
O3 S1 C1 C5 . 7_556 174.1(2) no
O2 S1 C1 C5 . 7_556 53.6(2) no
O1 S1 C1 C5 . 7_556 -65.3(2) no
C5 C1 C2 C3 7_556 . -2.3(3) no
S1 C1 C2 C3 . . 176.7(2) no
C1 C2 C3 C4 . . 1.0(4) no
C2 C3 C4 C5 . . 0.9(4) no
C3 C4 C5 C1 . 7_556 178.7(2) no
C3 C4 C5 C5 . 7_556 -1.5(4) no
